data_2225438
loop_
_publ_author_name
'Kargar, Hadi'
'Kia, Reza'
'Khan, Islam Ullah'
'Zare, Karim'

_publ_section_title
;
 {1,1'-[2,2-Dimethylpropane-1,3-diylbis(nitrilomethylidyne)]di-2-naphtholato}nickel(II)
;
_journal_coeditor_code BQ2198
_journal_issue 4
_journal_name_full 'Acta Crystallographica Section E'
_journal_page_first m360
_journal_paper_doi 10.1107/S1600536810007373
_journal_volume 66
_journal_year 2010
_chemical_formula_iupac '[Ni (C27 H24 N2 O2)]'
_chemical_formula_moiety 'C27 H24 N2 Ni O2'
_chemical_formula_sum 'C27 H24 N2 Ni O2'
_chemical_formula_weight 467.19
_chemical_name_systematic {1,1'-[2,2-Dimethylpropane-1,3-diylbis(nitrilomethylidyne)]di-2-naphtholato}nickel(II)
_space_group_IT_number 2
_symmetry_cell_setting triclinic
_symmetry_space_group_name_Hall '-P 1'
_symmetry_space_group_name_H-M 'P -1'
_atom_sites_solution_hydrogens geom
_atom_sites_solution_primary direct
_atom_sites_solution_secondary difmap
_audit_creation_method SHELXL-97
_cell_angle_alpha 87.846(2)
_cell_angle_beta 89.4960(10)
_cell_angle_gamma 76.1960(10)
_cell_formula_units_Z 2
_cell_length_a 7.5016(2)
_cell_length_b 11.3583(3)
_cell_length_c 13.0173(3)
_cell_measurement_reflns_used 7107
_cell_measurement_temperature 296(2)
_cell_measurement_theta_max 28.17
_cell_measurement_theta_min 2.38
_cell_volume 1076.35(5)
_computing_cell_refinement 'SAINT (Bruker, 2005)'
_computing_data_collection 'APEX2 (Bruker, 2005)'
_computing_data_reduction 'SAINT (Bruker, 2005)'
_computing_molecular_graphics 'SHELXTL (Sheldrick, 2008)'
_computing_publication_material
;
SHELXTL (Sheldrick, 2008) and PLATON (Spek, 2009)
;
_computing_structure_refinement 'SHELXTL (Sheldrick, 2008)'
_computing_structure_solution 'SHELXTL (Sheldrick, 2008)'
_diffrn_ambient_temperature 296(2)
_diffrn_measured_fraction_theta_full 0.996
_diffrn_measured_fraction_theta_max 0.996
_diffrn_measurement_device_type
;
Bruker SMART APEXII CCD area-detector diffractometer
;
_diffrn_measurement_method '\f and \w scans'
_diffrn_radiation_monochromator graphite
_diffrn_radiation_source 'fine-focus sealed tube'
_diffrn_radiation_type MoK\a
_diffrn_radiation_wavelength 0.71073
_diffrn_reflns_av_R_equivalents 0.0336
_diffrn_reflns_av_sigmaI/netI 0.0322
_diffrn_reflns_limit_h_max 10
_diffrn_reflns_limit_h_min -9
_diffrn_reflns_limit_k_max 15
_diffrn_reflns_limit_k_min -15
_diffrn_reflns_limit_l_max 17
_diffrn_reflns_limit_l_min -17
_diffrn_reflns_number 23454
_diffrn_reflns_theta_full 28.29
_diffrn_reflns_theta_max 28.29
_diffrn_reflns_theta_min 2.47
_diffrn_standards_number 0
_exptl_absorpt_coefficient_mu 0.929
_exptl_absorpt_correction_T_max 0.8967
_exptl_absorpt_correction_T_min 0.6799
_exptl_absorpt_correction_type multi-scan
_exptl_absorpt_process_details '(<i>SADABS</i>; Bruker, 2005)'
_exptl_crystal_colour red
_exptl_crystal_density_diffrn 1.442
_exptl_crystal_density_method 'not measured'
_exptl_crystal_description block
_exptl_crystal_F_000 488
_exptl_crystal_size_max 0.45
_exptl_crystal_size_mid 0.23
_exptl_crystal_size_min 0.12
_refine_diff_density_max 0.229
_refine_diff_density_min -0.282
_refine_ls_extinction_method none
_refine_ls_goodness_of_fit_ref 1.017
_refine_ls_hydrogen_treatment constr
_refine_ls_matrix_type full
_refine_ls_number_parameters 289
_refine_ls_number_reflns 5293
_refine_ls_number_restraints 0
_refine_ls_restrained_S_all 1.017
_refine_ls_R_factor_all 0.0550
_refine_ls_R_factor_gt 0.0325
_refine_ls_shift/su_max 0.002
_refine_ls_shift/su_mean 0.000
_refine_ls_structure_factor_coef Fsqd
_refine_ls_weighting_details 'calc w=1/[\s^2^(Fo^2^)+(0.0358P)^2^+0.2515P] where P=(Fo^2^+2Fc^2^)/3'
_refine_ls_weighting_scheme calc
_refine_ls_wR_factor_gt 0.0754
_refine_ls_wR_factor_ref 0.0848
_reflns_number_gt 3802
_reflns_number_total 5293
_reflns_threshold_expression I>2\s(I)
_cod_data_source_file bq2198.cif
_cod_data_source_block I
_cod_database_code 2225438
_cod_database_fobs_code 2225438

loop_
_symmetry_equiv_pos_as_xyz
'x, y, z'
'-x, -y, -z'

loop_
_atom_site_type_symbol
_atom_site_label
_atom_site_fract_x
_atom_site_fract_y
_atom_site_fract_z
_atom_site_U_iso_or_equiv
_atom_site_adp_type
_atom_site_calc_flag
_atom_site_refinement_flags
_atom_site_occupancy
_atom_site_disorder_assembly
_atom_site_disorder_group
Ni Ni1 0.25048(3) 1.00150(2) -0.002820(16) 0.03427(8) Uani d . 1 . .
O O1 0.22183(18) 1.16579(11) 0.01506(9) 0.0429(3) Uani d . 1 . .
O O2 0.20302(18) 1.04717(11) -0.13928(9) 0.0417(3) Uani d . 1 . .
N N1 0.30698(19) 0.96456(13) 0.13543(11) 0.0351(3) Uani d . 1 . .
N N2 0.26661(19) 0.83899(13) -0.02841(10) 0.0337(3) Uani d . 1 . .
C C1 0.1646(2) 1.22188(16) 0.09929(14) 0.0376(4) Uani d . 1 . .
C C2 0.1041(3) 1.35083(18) 0.09098(15) 0.0473(5) Uani d . 1 . .
H H2A 0.1129 1.3909 0.0282 0.057 Uiso calc R 1 . .
C C3 0.0340(3) 1.41573(19) 0.17329(17) 0.0528(5) Uani d . 1 . .
H H3A -0.0049 1.4997 0.1655 0.063 Uiso calc R 1 . .
C C4 0.0180(3) 1.35973(19) 0.27082(15) 0.0468(5) Uani d . 1 . .
C C5 -0.0599(3) 1.4277(2) 0.35586(19) 0.0611(6) Uani d . 1 . .
H H5A -0.1016 1.5114 0.3481 0.073 Uiso calc R 1 . .
C C6 -0.0747(3) 1.3721(3) 0.44875(19) 0.0672(7) Uani d . 1 . .
H H6A -0.1248 1.4179 0.5043 0.081 Uiso calc R 1 . .
C C7 -0.0150(3) 1.2469(3) 0.46062(16) 0.0607(6) Uani d . 1 . .
H H7A -0.0265 1.2091 0.5241 0.073 Uiso calc R 1 . .
C C8 0.0610(3) 1.1785(2) 0.37951(15) 0.0503(5) Uani d . 1 . .
H H8A 0.0988 1.0947 0.3887 0.060 Uiso calc R 1 . .
C C9 0.0826(2) 1.23247(18) 0.28295(14) 0.0410(4) Uani d . 1 . .
C C10 0.1613(2) 1.16358(17) 0.19568(13) 0.0365(4) Uani d . 1 . .
C C11 0.2568(2) 1.03958(17) 0.20838(13) 0.0373(4) Uani d . 1 . .
H H11A 0.2857 1.0099 0.2752 0.045 Uiso calc R 1 . .
C C12 0.4315(2) 0.84660(16) 0.15985(14) 0.0395(4) Uani d . 1 . .
H H12A 0.4724 0.8452 0.2305 0.047 Uiso calc R 1 . .
H H12B 0.5387 0.8369 0.1159 0.047 Uiso calc R 1 . .
C C13 0.3433(3) 0.73967(16) 0.14614(14) 0.0402(4) Uani d . 1 . .
C C14 0.2095(3) 0.76569(17) 0.05547(13) 0.0405(4) Uani d . 1 . .
H H14A 0.1980 0.6893 0.0288 0.049 Uiso calc R 1 . .
H H14B 0.0896 0.8079 0.0798 0.049 Uiso calc R 1 . .
C C15 0.3060(2) 0.79094(16) -0.11691(13) 0.0357(4) Uani d . 1 . .
H H15A 0.3179 0.7077 -0.1198 0.043 Uiso calc R 1 . .
C C16 0.3326(2) 0.85414(16) -0.21032(13) 0.0334(4) Uani d . 1 . .
C C17 0.4069(2) 0.78886(16) -0.30034(13) 0.0349(4) Uani d . 1 . .
C C18 0.4910(3) 0.66487(18) -0.29783(15) 0.0467(5) Uani d . 1 . .
H H18A 0.5003 0.6210 -0.2355 0.056 Uiso calc R 1 . .
C C19 0.5602(3) 0.6063(2) -0.38503(17) 0.0543(5) Uani d . 1 . .
H H19A 0.6147 0.5236 -0.3810 0.065 Uiso calc R 1 . .
C C20 0.5499(3) 0.6689(2) -0.47890(16) 0.0553(6) Uani d . 1 . .
H H20A 0.5966 0.6284 -0.5377 0.066 Uiso calc R 1 . .
C C21 0.4713(3) 0.7895(2) -0.48451(15) 0.0490(5) Uani d . 1 . .
H H21A 0.4645 0.8314 -0.5477 0.059 Uiso calc R 1 . .
C C22 0.3996(2) 0.85265(17) -0.39621(13) 0.0385(4) Uani d . 1 . .
C C23 0.3185(3) 0.97905(18) -0.40085(14) 0.0437(4) Uani d . 1 . .
H H23A 0.3093 1.0209 -0.4641 0.052 Uiso calc R 1 . .
C C24 0.2541(3) 1.04042(17) -0.31591(13) 0.0418(4) Uani d . 1 . .
H H24A 0.2027 1.1234 -0.3219 0.050 Uiso calc R 1 . .
C C25 0.2638(2) 0.98001(16) -0.21745(13) 0.0345(4) Uani d . 1 . .
C C26 0.2337(3) 0.7194(2) 0.24235(16) 0.0643(6) Uani d . 1 . .
H H26A 0.1385 0.7910 0.2535 0.096 Uiso calc R 1 . .
H H26B 0.3141 0.7027 0.3008 0.096 Uiso calc R 1 . .
H H26C 0.1798 0.6519 0.2330 0.096 Uiso calc R 1 . .
C C27 0.4978(3) 0.6277(2) 0.1266(2) 0.0680(7) Uani d . 1 . .
H H27A 0.5647 0.6425 0.0662 0.102 Uiso calc R 1 . .
H H27B 0.4465 0.5592 0.1168 0.102 Uiso calc R 1 . .
H H27C 0.5793 0.6113 0.1846 0.102 Uiso calc R 1 . .

loop_
_atom_site_aniso_label
_atom_site_aniso_U_11
_atom_site_aniso_U_22
_atom_site_aniso_U_33
_atom_site_aniso_U_12
_atom_site_aniso_U_13
_atom_site_aniso_U_23
Ni1 0.04204(14) 0.03339(13) 0.02735(13) -0.00840(9) 0.00091(9) -0.00494(9)
O1 0.0599(8) 0.0363(7) 0.0329(7) -0.0114(6) 0.0073(6) -0.0074(5)
O2 0.0568(8) 0.0342(7) 0.0299(6) -0.0021(6) 0.0002(6) -0.0039(5)
N1 0.0380(8) 0.0368(8) 0.0313(8) -0.0099(7) 0.0004(6) -0.0037(6)
N2 0.0391(8) 0.0354(8) 0.0276(7) -0.0105(6) -0.0005(6) -0.0014(6)
C1 0.0387(9) 0.0386(10) 0.0374(10) -0.0116(8) 0.0002(7) -0.0094(8)
C2 0.0562(12) 0.0402(11) 0.0469(11) -0.0134(9) 0.0001(9) -0.0071(9)
C3 0.0546(12) 0.0410(11) 0.0629(14) -0.0090(10) -0.0027(10) -0.0165(10)
C4 0.0404(10) 0.0527(12) 0.0483(12) -0.0096(9) 0.0003(8) -0.0236(10)
C5 0.0497(12) 0.0629(15) 0.0685(16) -0.0042(11) 0.0026(11) -0.0362(13)
C6 0.0504(13) 0.096(2) 0.0538(15) -0.0083(13) 0.0074(10) -0.0419(14)
C7 0.0506(12) 0.091(2) 0.0405(12) -0.0154(13) 0.0052(9) -0.0209(12)
C8 0.0456(11) 0.0685(14) 0.0376(11) -0.0138(10) 0.0017(8) -0.0140(10)
C9 0.0319(9) 0.0539(12) 0.0391(10) -0.0115(8) -0.0010(7) -0.0177(9)
C10 0.0355(9) 0.0435(10) 0.0329(9) -0.0125(8) 0.0004(7) -0.0113(8)
C11 0.0387(9) 0.0454(11) 0.0294(9) -0.0125(8) -0.0002(7) -0.0048(8)
C12 0.0404(10) 0.0402(10) 0.0363(10) -0.0063(8) -0.0045(8) -0.0014(8)
C13 0.0485(11) 0.0368(10) 0.0352(10) -0.0102(9) -0.0012(8) 0.0023(8)
C14 0.0496(11) 0.0424(10) 0.0336(10) -0.0193(9) 0.0020(8) -0.0008(8)
C15 0.0395(9) 0.0326(9) 0.0360(10) -0.0098(8) -0.0021(7) -0.0038(8)
C16 0.0348(9) 0.0371(10) 0.0294(9) -0.0100(8) -0.0010(7) -0.0043(7)
C17 0.0334(9) 0.0414(10) 0.0317(9) -0.0118(8) -0.0014(7) -0.0060(8)
C18 0.0531(12) 0.0439(11) 0.0412(11) -0.0070(9) 0.0023(9) -0.0063(9)
C19 0.0575(13) 0.0458(12) 0.0558(14) -0.0030(10) 0.0071(10) -0.0158(10)
C20 0.0583(13) 0.0654(15) 0.0435(12) -0.0148(11) 0.0142(10) -0.0235(11)
C21 0.0558(12) 0.0631(14) 0.0321(10) -0.0212(11) 0.0073(9) -0.0093(9)
C22 0.0397(10) 0.0471(11) 0.0313(9) -0.0148(8) 0.0004(7) -0.0075(8)
C23 0.0534(11) 0.0492(12) 0.0297(9) -0.0150(9) -0.0035(8) 0.0023(8)
C24 0.0522(11) 0.0379(10) 0.0343(10) -0.0087(9) -0.0045(8) -0.0003(8)
C25 0.0372(9) 0.0373(10) 0.0297(9) -0.0093(8) -0.0022(7) -0.0054(7)
C26 0.0814(16) 0.0800(17) 0.0403(12) -0.0387(14) 0.0001(11) 0.0106(11)
C27 0.0766(16) 0.0431(13) 0.0787(17) -0.0029(12) -0.0123(13) -0.0017(11)

loop_
_atom_type_symbol
_atom_type_description
_atom_type_scat_dispersion_real
_atom_type_scat_dispersion_imag
_atom_type_scat_source
C C 0.0033 0.0016 'International Tables Vol C Tables 4.2.6.8 and 6.1.1.4'
H H 0.0000 0.0000 'International Tables Vol C Tables 4.2.6.8 and 6.1.1.4'
N N 0.0061 0.0033 'International Tables Vol C Tables 4.2.6.8 and 6.1.1.4'
O O 0.0106 0.0060 'International Tables Vol C Tables 4.2.6.8 and 6.1.1.4'
Ni Ni 0.3393 1.1124 'International Tables Vol C Tables 4.2.6.8 and 6.1.1.4'

loop_
_geom_angle_atom_site_label_1
_geom_angle_atom_site_label_2
_geom_angle_atom_site_label_3
_geom_angle_site_symmetry_1
_geom_angle_site_symmetry_3
_geom_angle
_geom_angle_publ_flag
O2 Ni1 O1 . . 84.48(5) y
O2 Ni1 N1 . . 175.84(6) ?
O1 Ni1 N1 . . 92.08(6) y
O2 Ni1 N2 . . 92.02(6) y
O1 Ni1 N2 . . 175.83(6) ?
N1 Ni1 N2 . . 91.51(6) y
C1 O1 Ni1 . . 125.17(12) ?
C25 O2 Ni1 . . 125.40(11) ?
C11 N1 C12 . . 118.80(15) ?
C11 N1 Ni1 . . 124.30(13) ?
C12 N1 Ni1 . . 116.62(11) ?
C15 N2 C14 . . 118.61(15) ?
C15 N2 Ni1 . . 124.48(12) ?
C14 N2 Ni1 . . 116.51(11) ?
O1 C1 C10 . . 124.15(17) ?
O1 C1 C2 . . 116.95(17) ?
C10 C1 C2 . . 118.90(17) ?
C3 C2 C1 . . 120.88(19) ?
C3 C2 H2A . . 119.6 ?
C1 C2 H2A . . 119.6 ?
C2 C3 C4 . . 122.0(2) ?
C2 C3 H3A . . 119.0 ?
C4 C3 H3A . . 119.0 ?
C9 C4 C5 . . 119.5(2) ?
C9 C4 C3 . . 118.73(17) ?
C5 C4 C3 . . 121.8(2) ?
C6 C5 C4 . . 120.9(2) ?
C6 C5 H5A . . 119.6 ?
C4 C5 H5A . . 119.6 ?
C5 C6 C7 . . 119.9(2) ?
C5 C6 H6A . . 120.0 ?
C7 C6 H6A . . 120.0 ?
C8 C7 C6 . . 120.6(2) ?
C8 C7 H7A . . 119.7 ?
C6 C7 H7A . . 119.7 ?
C7 C8 C9 . . 121.3(2) ?
C7 C8 H8A . . 119.3 ?
C9 C8 H8A . . 119.3 ?
C8 C9 C4 . . 117.77(18) ?
C8 C9 C10 . . 122.98(19) ?
C4 C9 C10 . . 119.22(18) ?
C1 C10 C11 . . 118.64(16) ?
C1 C10 C9 . . 120.05(18) ?
C11 C10 C9 . . 120.84(17) ?
N1 C11 C10 . . 125.94(17) ?
N1 C11 H11A . . 117.0 ?
C10 C11 H11A . . 117.0 ?
N1 C12 C13 . . 113.23(14) ?
N1 C12 H12A . . 108.9 ?
C13 C12 H12A . . 108.9 ?
N1 C12 H12B . . 108.9 ?
C13 C12 H12B . . 108.9 ?
H12A C12 H12B . . 107.7 ?
C27 C13 C14 . . 110.24(16) ?
C27 C13 C12 . . 107.57(17) ?
C14 C13 C12 . . 110.48(14) ?
C27 C13 C26 . . 110.90(18) ?
C14 C13 C26 . . 107.42(16) ?
C12 C13 C26 . . 110.25(16) ?
N2 C14 C13 . . 113.35(14) ?
N2 C14 H14A . . 108.9 ?
C13 C14 H14A . . 108.9 ?
N2 C14 H14B . . 108.9 ?
C13 C14 H14B . . 108.9 ?
H14A C14 H14B . . 107.7 ?
N2 C15 C16 . . 125.85(16) ?
N2 C15 H15A . . 117.1 ?
C16 C15 H15A . . 117.1 ?
C25 C16 C15 . . 118.56(15) ?
C25 C16 C17 . . 120.04(16) ?
C15 C16 C17 . . 120.90(16) ?
C18 C17 C22 . . 117.34(16) ?
C18 C17 C16 . . 123.42(16) ?
C22 C17 C16 . . 119.22(16) ?
C19 C18 C17 . . 121.63(19) ?
C19 C18 H18A . . 119.2 ?
C17 C18 H18A . . 119.2 ?
C18 C19 C20 . . 120.7(2) ?
C18 C19 H19A . . 119.6 ?
C20 C19 H19A . . 119.6 ?
C21 C20 C19 . . 119.53(19) ?
C21 C20 H20A . . 120.2 ?
C19 C20 H20A . . 120.2 ?
C20 C21 C22 . . 121.19(19) ?
C20 C21 H21A . . 119.4 ?
C22 C21 H21A . . 119.4 ?
C21 C22 C17 . . 119.57(18) ?
C21 C22 C23 . . 121.76(18) ?
C17 C22 C23 . . 118.68(16) ?
C24 C23 C22 . . 121.89(17) ?
C24 C23 H23A . . 119.1 ?
C22 C23 H23A . . 119.1 ?
C23 C24 C25 . . 121.08(18) ?
C23 C24 H24A . . 119.5 ?
C25 C24 H24A . . 119.5 ?
O2 C25 C16 . . 124.25(16) ?
O2 C25 C24 . . 116.85(16) ?
C16 C25 C24 . . 118.88(16) ?
C13 C26 H26A . . 109.5 ?
C13 C26 H26B . . 109.5 ?
H26A C26 H26B . . 109.5 ?
C13 C26 H26C . . 109.5 ?
H26A C26 H26C . . 109.5 ?
H26B C26 H26C . . 109.5 ?
C13 C27 H27A . . 109.5 ?
C13 C27 H27B . . 109.5 ?
H27A C27 H27B . . 109.5 ?
C13 C27 H27C . . 109.5 ?
H27A C27 H27C . . 109.5 ?
H27B C27 H27C . . 109.5 ?

loop_
_geom_bond_atom_site_label_1
_geom_bond_atom_site_label_2
_geom_bond_site_symmetry_2
_geom_bond_distance
_geom_bond_publ_flag
Ni1 O2 . 1.8453(12) y
Ni1 O1 . 1.8501(12) y
Ni1 N1 . 1.8617(14) y
Ni1 N2 . 1.8632(14) y
O1 C1 . 1.306(2) ?
O2 C25 . 1.308(2) ?
N1 C11 . 1.293(2) ?
N1 C12 . 1.464(2) ?
N2 C15 . 1.295(2) ?
N2 C14 . 1.470(2) ?
C1 C10 . 1.399(3) ?
C1 C2 . 1.426(3) ?
C2 C3 . 1.354(3) ?
C2 H2A . 0.9300 ?
C3 C4 . 1.416(3) ?
C3 H3A . 0.9300 ?
C4 C9 . 1.414(3) ?
C4 C5 . 1.414(3) ?
C5 C6 . 1.359(3) ?
C5 H5A . 0.9300 ?
C6 C7 . 1.388(3) ?
C6 H6A . 0.9300 ?
C7 C8 . 1.372(3) ?
C7 H7A . 0.9300 ?
C8 C9 . 1.403(3) ?
C8 H8A . 0.9300 ?
C9 C10 . 1.444(2) ?
C10 C11 . 1.424(3) ?
C11 H11A . 0.9300 ?
C12 C13 . 1.532(2) ?
C12 H12A . 0.9700 ?
C12 H12B . 0.9700 ?
C13 C27 . 1.530(3) ?
C13 C14 . 1.530(2) ?
C13 C26 . 1.532(3) ?
C14 H14A . 0.9700 ?
C14 H14B . 0.9700 ?
C15 C16 . 1.426(2) ?
C15 H15A . 0.9300 ?
C16 C25 . 1.399(2) ?
C16 C17 . 1.446(2) ?
C17 C18 . 1.398(3) ?
C17 C22 . 1.414(2) ?
C18 C19 . 1.372(3) ?
C18 H18A . 0.9300 ?
C19 C20 . 1.384(3) ?
C19 H19A . 0.9300 ?
C20 C21 . 1.356(3) ?
C20 H20A . 0.9300 ?
C21 C22 . 1.411(2) ?
C21 H21A . 0.9300 ?
C22 C23 . 1.419(3) ?
C23 C24 . 1.353(2) ?
C23 H23A . 0.9300 ?
C24 C25 . 1.425(2) ?
C24 H24A . 0.9300 ?
C26 H26A . 0.9600 ?
C26 H26B . 0.9600 ?
C26 H26C . 0.9600 ?
C27 H27A . 0.9600 ?
C27 H27B . 0.9600 ?
C27 H27C . 0.9600 ?

loop_
_geom_hbond_atom_site_label_D
_geom_hbond_atom_site_label_H
_geom_hbond_atom_site_label_A
_geom_hbond_site_symmetry_A
_geom_hbond_distance_DH
_geom_hbond_distance_HA
_geom_hbond_distance_DA
_geom_hbond_angle_DHA
_geom_hbond_publ_flag
C12 H12B O1 2_675 0.9700 2.4600 3.422(2) 171.00 y
C14 H14B O2 2_575 0.9700 2.5400 3.502(2) 170.00 y

loop_
_geom_torsion_atom_site_label_1
_geom_torsion_atom_site_label_2
_geom_torsion_atom_site_label_3
_geom_torsion_atom_site_label_4
_geom_torsion_site_symmetry_1
_geom_torsion_site_symmetry_2
_geom_torsion_site_symmetry_3
_geom_torsion_site_symmetry_4
_geom_torsion
_geom_torsion_publ_flag
O2 Ni1 O1 C1 . . . . 151.46(15) ?
N1 Ni1 O1 C1 . . . . -30.88(15) ?
O1 Ni1 O2 C25 . . . . 151.58(14) ?
N2 Ni1 O2 C25 . . . . -30.68(14) ?
O1 Ni1 N1 C11 . . . . 24.19(15) ?
N2 Ni1 N1 C11 . . . . -153.69(15) ?
O1 Ni1 N1 C12 . . . . -149.53(12) ?
N2 Ni1 N1 C12 . . . . 32.58(12) ?
O2 Ni1 N2 C15 . . . . 23.74(14) ?
N1 Ni1 N2 C15 . . . . -154.06(14) ?
O2 Ni1 N2 C14 . . . . -148.93(12) ?
N1 Ni1 N2 C14 . . . . 33.28(12) ?
Ni1 O1 C1 C10 . . . . 17.2(2) ?
Ni1 O1 C1 C2 . . . . -163.52(13) ?
O1 C1 C2 C3 . . . . 176.67(17) ?
C10 C1 C2 C3 . . . . -4.0(3) ?
C1 C2 C3 C4 . . . . 0.3(3) ?
C2 C3 C4 C9 . . . . 2.0(3) ?
C2 C3 C4 C5 . . . . -178.28(19) ?
C9 C4 C5 C6 . . . . -0.5(3) ?
C3 C4 C5 C6 . . . . 179.7(2) ?
C4 C5 C6 C7 . . . . -0.8(3) ?
C5 C6 C7 C8 . . . . 0.7(3) ?
C6 C7 C8 C9 . . . . 0.8(3) ?
C7 C8 C9 C4 . . . . -2.0(3) ?
C7 C8 C9 C10 . . . . -179.83(18) ?
C5 C4 C9 C8 . . . . 1.9(3) ?
C3 C4 C9 C8 . . . . -178.36(18) ?
C5 C4 C9 C10 . . . . 179.77(17) ?
C3 C4 C9 C10 . . . . -0.5(3) ?
O1 C1 C10 C11 . . . . 12.5(3) ?
C2 C1 C10 C11 . . . . -166.77(16) ?
O1 C1 C10 C9 . . . . -175.30(16) ?
C2 C1 C10 C9 . . . . 5.5(2) ?
C8 C9 C10 C1 . . . . 174.51(17) ?
C4 C9 C10 C1 . . . . -3.3(2) ?
C8 C9 C10 C11 . . . . -13.4(3) ?
C4 C9 C10 C11 . . . . 168.79(16) ?
C12 N1 C11 C10 . . . . 169.46(16) ?
Ni1 N1 C11 C10 . . . . -4.1(2) ?
C1 C10 C11 N1 . . . . -19.5(3) ?
C9 C10 C11 N1 . . . . 168.37(17) ?
C11 N1 C12 C13 . . . . 114.41(18) ?
Ni1 N1 C12 C13 . . . . -71.51(17) ?
N1 C12 C13 C27 . . . . 155.32(16) ?
N1 C12 C13 C14 . . . . 35.0(2) ?
N1 C12 C13 C26 . . . . -83.63(19) ?
C15 N2 C14 C13 . . . . 115.85(17) ?
Ni1 N2 C14 C13 . . . . -71.04(18) ?
C27 C13 C14 N2 . . . . -85.4(2) ?
C12 C13 C14 N2 . . . . 33.4(2) ?
C26 C13 C14 N2 . . . . 153.68(16) ?
C14 N2 C15 C16 . . . . 168.55(16) ?
Ni1 N2 C15 C16 . . . . -4.0(2) ?
N2 C15 C16 C25 . . . . -18.9(3) ?
N2 C15 C16 C17 . . . . 169.17(16) ?
C25 C16 C17 C18 . . . . 174.81(17) ?
C15 C16 C17 C18 . . . . -13.4(3) ?
C25 C16 C17 C22 . . . . -3.5(2) ?
C15 C16 C17 C22 . . . . 168.25(16) ?
C22 C17 C18 C19 . . . . -1.5(3) ?
C16 C17 C18 C19 . . . . -179.85(18) ?
C17 C18 C19 C20 . . . . 0.4(3) ?
C18 C19 C20 C21 . . . . 0.3(3) ?
C19 C20 C21 C22 . . . . 0.0(3) ?
C20 C21 C22 C17 . . . . -1.1(3) ?
C20 C21 C22 C23 . . . . 179.44(19) ?
C18 C17 C22 C21 . . . . 1.8(2) ?
C16 C17 C22 C21 . . . . -179.80(16) ?
C18 C17 C22 C23 . . . . -178.73(17) ?
C16 C17 C22 C23 . . . . -0.3(2) ?
C21 C22 C23 C24 . . . . -178.18(18) ?
C17 C22 C23 C24 . . . . 2.3(3) ?
C22 C23 C24 C25 . . . . -0.5(3) ?
Ni1 O2 C25 C16 . . . . 17.6(2) ?
Ni1 O2 C25 C24 . . . . -163.95(12) ?
C15 C16 C25 O2 . . . . 11.7(3) ?
C17 C16 C25 O2 . . . . -176.29(15) ?
C15 C16 C25 C24 . . . . -166.67(16) ?
C17 C16 C25 C24 . . . . 5.3(2) ?
C23 C24 C25 O2 . . . . 178.13(17) ?
C23 C24 C25 C16 . . . . -3.3(3) ?
